data_7709162
loop_
_publ_author_name
'Swarbrook, Amelia M.'
'Weekes, Rohan J.'
'Goodwin, Jack W.'
'Hawes, Chris S.'

_publ_section_title
;
 Ligand isomerism fine-tunes structure and stability in zinc complexes of
 fused pyrazolopyridines
;
_journal_name_full 'Dalton Transactions'
_journal_paper_doi 10.1039/D1DT04007C
_journal_year 2022
_chemical_formula_moiety 'C11 H8 N4'
_chemical_formula_sum 'C11 H8 N4'
_chemical_formula_weight 196.21
_space_group_crystal_system orthorhombic
_space_group_IT_number 33
_space_group_name_Hall 'P 2c -2n'
_space_group_name_H-M_alt 'P n a 21'
_atom_sites_solution_hydrogens geom
_atom_sites_solution_primary dual
_audit_creation_date 2021-07-30
_audit_creation_method
;
Olex2 1.3
(compiled 2020.11.12 svn.r5f609507 for OlexSys, GUI svn.r6272)
;
_audit_update_record
;
2021-11-10 deposited with the CCDC.	2021-12-22 downloaded from the CCDC.
;
_cell_angle_alpha 90
_cell_angle_beta 90
_cell_angle_gamma 90
_cell_formula_units_Z 4
_cell_length_a 10.9868(7)
_cell_length_b 4.5407(3)
_cell_length_c 18.0875(12)
_cell_measurement_reflns_used 6526
_cell_measurement_temperature 150.0
_cell_measurement_theta_max 30.511
_cell_measurement_theta_min 3.709
_cell_volume 902.34(10)
_computing_cell_refinement 'SAINT V8.40B (?, 2016)'
_computing_data_reduction 'SAINT V8.40B (?, 2016)'
_computing_molecular_graphics 'Olex2 1.3 (Dolomanov et al., 2009)'
_computing_publication_material 'Olex2 1.3 (Dolomanov et al., 2009)'
_computing_structure_refinement 'XL  (Sheldrick, 2008)'
_computing_structure_solution 'SHELXT 2014/5 (Sheldrick, 2014)'
_diffrn_ambient_temperature 150.0
_diffrn_measured_fraction_theta_full 0.993
_diffrn_measured_fraction_theta_max 0.996
_diffrn_measurement_device_type 'Bruker APEX-II CCD'
_diffrn_measurement_method '\f and \w scans'
_diffrn_radiation_type MoK\a
_diffrn_radiation_wavelength 0.71073
_diffrn_reflns_av_R_equivalents 0.0376
_diffrn_reflns_av_unetI/netI 0.0305
_diffrn_reflns_Laue_measured_fraction_full 0.993
_diffrn_reflns_Laue_measured_fraction_max 0.996
_diffrn_reflns_limit_h_max 15
_diffrn_reflns_limit_h_min -15
_diffrn_reflns_limit_k_max 6
_diffrn_reflns_limit_k_min -6
_diffrn_reflns_limit_l_max 25
_diffrn_reflns_limit_l_min -25
_diffrn_reflns_number 12599
_diffrn_reflns_point_group_measured_fraction_full 0.991
_diffrn_reflns_point_group_measured_fraction_max 0.991
_diffrn_reflns_theta_full 25.242
_diffrn_reflns_theta_max 30.546
_diffrn_reflns_theta_min 3.709
_diffrn_source_current 20.0
_diffrn_source_power 1.0
_diffrn_source_voltage 50.0
_diffrn_standards_number 0
_exptl_absorpt_coefficient_mu 0.093
_exptl_absorpt_correction_T_max 0.7461
_exptl_absorpt_correction_T_min 0.6677
_exptl_absorpt_correction_type multi-scan
_exptl_absorpt_process_details
;
SADABS-2016/2 (Bruker,2016/2) was used for absorption correction.
wR2(int) was 0.0692 before and 0.0522 after correction.
The Ratio of minimum to maximum transmission is 0.8949.
The \l/2 correction factor is Not present.
;
_exptl_crystal_colour colourless
_exptl_crystal_colour_primary colourless
_exptl_crystal_density_diffrn 1.444
_exptl_crystal_description Rod
_exptl_crystal_F_000 408
_exptl_crystal_size_max 0.64
_exptl_crystal_size_mid 0.25
_exptl_crystal_size_min 0.09
_refine_diff_density_max 0.246
_refine_diff_density_min -0.239
_refine_diff_density_rms 0.041
_refine_ls_abs_structure_details
;
 Flack x determined using 1100 quotients [(I+)-(I-)]/[(I+)+(I-)]
 (Parsons, Flack and Wagner, Acta Cryst. B69 (2013) 249-259).
;
_refine_ls_abs_structure_Flack -1.7(6)
_refine_ls_extinction_method none
_refine_ls_goodness_of_fit_ref 1.078
_refine_ls_hydrogen_treatment constr
_refine_ls_matrix_type full
_refine_ls_number_parameters 136
_refine_ls_number_reflns 2733
_refine_ls_number_restraints 1
_refine_ls_restrained_S_all 1.078
_refine_ls_R_factor_all 0.0436
_refine_ls_R_factor_gt 0.0399
_refine_ls_shift/su_max 0.001
_refine_ls_shift/su_mean 0.000
_refine_ls_structure_factor_coef Fsqd
_refine_ls_weighting_details 'w=1/[\s^2^(Fo^2^)+(0.0452P)^2^+0.1957P] where P=(Fo^2^+2Fc^2^)/3'
_refine_ls_weighting_scheme calc
_refine_ls_wR_factor_gt 0.0906
_refine_ls_wR_factor_ref 0.0923
_reflns_Friedel_coverage 0.934
_reflns_Friedel_fraction_full 0.989
_reflns_Friedel_fraction_max 0.986
_reflns_number_gt 2562
_reflns_number_total 2733
_reflns_threshold_expression 'I > 2\s(I)'
_cod_data_source_file d1dt04007c2.cif
_cod_data_source_block L6
_cod_database_code 7709162
_shelx_shelxl_version_number 2018/3
_shelx_space_group_comment
;
The symmetry employed for this shelxl refinement is uniquely defined
by the following loop, which should always be used as a source of
symmetry information in preference to the above space-group names.
They are only intended as comments.
;
_shelx_estimated_absorpt_t_max 0.992
_shelx_estimated_absorpt_t_min 0.943
_olex2_refinement_description
;
1. Fixed Uiso
 At 1.2 times of:
  All C(H) groups
2.a Aromatic/amide H refined with riding coordinates:
 C1(H1), C2(H2), C5(H5), C6(H6), C8(H8), C9(H9), C10(H10), C11(H11)
;
_olex2_submission_special_instructions 'No special instructions were received'

loop_
_space_group_symop_operation_xyz
'x, y, z'
'-x, -y, z+1/2'
'x+1/2, -y+1/2, z'
'-x+1/2, y+1/2, z+1/2'

loop_
_atom_site_label
_atom_site_type_symbol
_atom_site_fract_x
_atom_site_fract_y
_atom_site_fract_z
_atom_site_U_iso_or_equiv
_atom_site_adp_type
_atom_site_occupancy
_atom_site_site_symmetry_order
_atom_site_calc_flag
_atom_site_refinement_flags_posn
_atom_site_refinement_flags_adp
_atom_site_refinement_flags_occupancy
_atom_site_disorder_assembly
_atom_site_disorder_group
N1 N 0.46133(14) 0.3445(4) 0.61353(10) 0.0222(4) Uani 1 1 d . . . . .
N2 N 0.37203(13) 0.5682(3) 0.51267(9) 0.0173(3) Uani 1 1 d . . . . .
N3 N 0.27717(14) 0.5996(4) 0.46541(9) 0.0200(3) Uani 1 1 d . . . . .
N4 N 0.31273(18) 1.1097(4) 0.31111(11) 0.0278(4) Uani 1 1 d . . . . .
C1 C 0.4275(2) 1.2049(5) 0.32943(11) 0.0260(4) Uani 1 1 d . . . . .
H1 H 0.463056 1.351982 0.298943 0.031 Uiso 1 1 calc R U . . .
C2 C 0.49451(19) 1.1061(4) 0.38766(11) 0.0229(4) Uani 1 1 d . . . . .
H2 H 0.574391 1.177034 0.396988 0.028 Uiso 1 1 calc R U . . .
C3 C 0.43936(16) 0.8930(4) 0.43344(11) 0.0186(3) Uani 1 1 d . . . . .
C4 C 0.31937(17) 0.7994(4) 0.41667(10) 0.0193(4) Uani 1 1 d . . . . .
C5 C 0.26056(19) 0.9127(5) 0.35321(12) 0.0245(4) Uani 1 1 d . . . . .
H5 H 0.181415 0.844218 0.340913 0.029 Uiso 1 1 calc R U . . .
C6 C 0.47017(17) 0.7365(4) 0.49647(11) 0.0194(4) Uani 1 1 d . . . . .
H6 H 0.544813 0.745494 0.522880 0.023 Uiso 1 1 calc R U . . .
C7 C 0.36166(16) 0.3694(4) 0.57297(10) 0.0174(3) Uani 1 1 d . . . . .
C8 C 0.25354(17) 0.2217(4) 0.58565(11) 0.0211(4) Uani 1 1 d . . . . .
H8 H 0.184687 0.248226 0.554585 0.025 Uiso 1 1 calc R U . . .
C9 C 0.25059(18) 0.0334(5) 0.64586(12) 0.0245(4) Uani 1 1 d . . . . .
H9 H 0.178408 -0.072599 0.657200 0.029 Uiso 1 1 calc R U . . .
C10 C 0.35272(19) 0.0003(5) 0.68923(11) 0.0252(4) Uani 1 1 d . . . . .
H10 H 0.352485 -0.128204 0.730666 0.030 Uiso 1 1 calc R U . . .
C11 C 0.45558(19) 0.1595(5) 0.67076(12) 0.0251(4) Uani 1 1 d . . . . .
H11 H 0.526187 0.135852 0.700495 0.030 Uiso 1 1 calc R U . . .

loop_
_atom_site_aniso_label
_atom_site_aniso_U_11
_atom_site_aniso_U_22
_atom_site_aniso_U_33
_atom_site_aniso_U_23
_atom_site_aniso_U_13
_atom_site_aniso_U_12
N1 0.0167(7) 0.0263(8) 0.0236(9) 0.0021(7) -0.0010(6) -0.0007(6)
N2 0.0135(6) 0.0191(7) 0.0192(7) -0.0009(6) -0.0003(6) 0.0015(5)
N3 0.0144(7) 0.0236(8) 0.0220(8) 0.0000(6) -0.0032(6) 0.0011(6)
N4 0.0330(9) 0.0276(9) 0.0229(8) 0.0019(7) -0.0023(8) 0.0065(7)
C1 0.0317(10) 0.0233(9) 0.0230(10) 0.0026(8) 0.0052(8) 0.0045(8)
C2 0.0224(8) 0.0212(9) 0.0251(10) -0.0004(8) 0.0035(8) 0.0011(7)
C3 0.0165(7) 0.0182(8) 0.0209(8) -0.0026(7) 0.0017(7) 0.0023(6)
C4 0.0178(8) 0.0196(8) 0.0204(9) -0.0020(7) 0.0001(7) 0.0032(7)
C5 0.0241(9) 0.0260(10) 0.0234(9) -0.0013(8) -0.0052(8) 0.0041(8)
C6 0.0147(8) 0.0210(8) 0.0225(9) -0.0008(7) 0.0002(7) -0.0004(6)
C7 0.0156(7) 0.0181(8) 0.0185(8) -0.0014(6) 0.0026(6) 0.0009(6)
C8 0.0153(8) 0.0231(9) 0.0249(10) 0.0017(8) -0.0004(7) -0.0006(7)
C9 0.0193(8) 0.0251(9) 0.0291(10) 0.0025(8) 0.0061(7) -0.0021(7)
C10 0.0258(10) 0.0261(10) 0.0237(10) 0.0049(8) 0.0030(8) -0.0004(8)
C11 0.0209(9) 0.0303(10) 0.0241(10) 0.0056(8) -0.0020(8) 0.0008(8)

loop_
_atom_type_symbol
_atom_type_description
_atom_type_scat_dispersion_real
_atom_type_scat_dispersion_imag
_atom_type_scat_source
C C 0.0033 0.0016 'International Tables Vol C Tables 4.2.6.8 and 6.1.1.4'
H H 0.0000 0.0000 'International Tables Vol C Tables 4.2.6.8 and 6.1.1.4'
N N 0.0061 0.0033 'International Tables Vol C Tables 4.2.6.8 and 6.1.1.4'

loop_
_geom_angle_atom_site_label_1
_geom_angle_atom_site_label_2
_geom_angle_atom_site_label_3
_geom_angle
_geom_angle_site_symmetry_1
_geom_angle_site_symmetry_3
_geom_angle_publ_flag
C7 N1 C11 116.41(17) . . ?
N3 N2 C7 119.30(15) . . ?
C6 N2 N3 114.62(16) . . ?
C6 N2 C7 126.08(16) . . ?
C4 N3 N2 102.64(15) . . ?
C5 N4 C1 118.52(18) . . ?
N4 C1 H1 117.3 . . ?
C2 C1 N4 125.4(2) . . ?
C2 C1 H1 117.3 . . ?
C1 C2 H2 121.7 . . ?
C1 C2 C3 116.6(2) . . ?
C3 C2 H2 121.7 . . ?
C2 C3 C4 118.66(18) . . ?
C6 C3 C2 136.89(19) . . ?
C6 C3 C4 104.45(17) . . ?
N3 C4 C3 112.45(17) . . ?
N3 C4 C5 128.24(18) . . ?
C5 C4 C3 119.30(18) . . ?
N4 C5 C4 121.4(2) . . ?
N4 C5 H5 119.3 . . ?
C4 C5 H5 119.3 . . ?
N2 C6 C3 105.85(16) . . ?
N2 C6 H6 127.1 . . ?
C3 C6 H6 127.1 . . ?
N1 C7 N2 114.44(16) . . ?
N1 C7 C8 125.28(17) . . ?
C8 C7 N2 120.28(17) . . ?
C7 C8 H8 121.6 . . ?
C7 C8 C9 116.73(18) . . ?
C9 C8 H8 121.6 . . ?
C8 C9 H9 120.1 . . ?
C10 C9 C8 119.73(18) . . ?
C10 C9 H9 120.1 . . ?
C9 C10 H10 120.9 . . ?
C9 C10 C11 118.13(19) . . ?
C11 C10 H10 120.9 . . ?
N1 C11 C10 123.7(2) . . ?
N1 C11 H11 118.1 . . ?
C10 C11 H11 118.1 . . ?

loop_
_geom_bond_atom_site_label_1
_geom_bond_atom_site_label_2
_geom_bond_distance
_geom_bond_site_symmetry_2
_geom_bond_publ_flag
N1 C7 1.323(2) . ?
N1 C11 1.334(3) . ?
N2 N3 1.355(2) . ?
N2 C6 1.354(2) . ?
N2 C7 1.421(2) . ?
N3 C4 1.347(3) . ?
N4 C1 1.374(3) . ?
N4 C5 1.307(3) . ?
C1 H1 0.9500 . ?
C1 C2 1.361(3) . ?
C2 H2 0.9500 . ?
C2 C3 1.410(3) . ?
C3 C4 1.418(3) . ?
C3 C6 1.385(3) . ?
C4 C5 1.414(3) . ?
C5 H5 0.9500 . ?
C6 H6 0.9500 . ?
C7 C8 1.383(2) . ?
C8 H8 0.9500 . ?
C8 C9 1.385(3) . ?
C9 H9 0.9500 . ?
C9 C10 1.377(3) . ?
C10 H10 0.9500 . ?
C10 C11 1.382(3) . ?
C11 H11 0.9500 . ?

loop_
_geom_torsion_atom_site_label_1
_geom_torsion_atom_site_label_2
_geom_torsion_atom_site_label_3
_geom_torsion_atom_site_label_4
_geom_torsion
_geom_torsion_site_symmetry_1
_geom_torsion_site_symmetry_2
_geom_torsion_site_symmetry_3
_geom_torsion_site_symmetry_4
_geom_torsion_publ_flag
N1 C7 C8 C9 0.0(3) . . . . ?
N2 N3 C4 C3 -0.2(2) . . . . ?
N2 N3 C4 C5 178.13(19) . . . . ?
N2 C7 C8 C9 -179.56(18) . . . . ?
N3 N2 C6 C3 -0.1(2) . . . . ?
N3 N2 C7 N1 176.81(17) . . . . ?
N3 N2 C7 C8 -3.6(3) . . . . ?
N3 C4 C5 N4 179.3(2) . . . . ?
N4 C1 C2 C3 -1.5(3) . . . . ?
C1 N4 C5 C4 0.4(3) . . . . ?
C1 C2 C3 C4 -0.7(3) . . . . ?
C1 C2 C3 C6 -179.4(2) . . . . ?
C2 C3 C4 N3 -178.97(17) . . . . ?
C2 C3 C4 C5 2.5(3) . . . . ?
C2 C3 C6 N2 178.8(2) . . . . ?
C3 C4 C5 N4 -2.5(3) . . . . ?
C4 C3 C6 N2 0.0(2) . . . . ?
C5 N4 C1 C2 1.7(3) . . . . ?
C6 N2 N3 C4 0.2(2) . . . . ?
C6 N2 C7 N1 -3.1(3) . . . . ?
C6 N2 C7 C8 176.51(18) . . . . ?
C6 C3 C4 N3 0.2(2) . . . . ?
C6 C3 C4 C5 -178.35(17) . . . . ?
C7 N1 C11 C10 -0.7(3) . . . . ?
C7 N2 N3 C4 -179.74(16) . . . . ?
C7 N2 C6 C3 179.83(17) . . . . ?
C7 C8 C9 C10 -0.3(3) . . . . ?
C8 C9 C10 C11 0.2(3) . . . . ?
C9 C10 C11 N1 0.4(3) . . . . ?
C11 N1 C7 N2 -179.93(18) . . . . ?
C11 N1 C7 C8 0.5(3) . . . . ?
